data_7240523
loop_
_publ_author_name
'Podjed, Nina'
'Modec, Barbara'
'Alcaide, Mar\'ia M.'
'L\'opez-Serrano, Joaqu\'in'

_publ_section_title
;
 From cyclic amines and acetonitrile to amidine zinc(ii) complexes
;
_journal_issue 31
_journal_name_full 'RSC Advances'
_journal_page_first 18200
_journal_page_last 18221
_journal_paper_doi 10.1039/D0RA03192E
_journal_volume 10
_journal_year 2020
_chemical_formula_moiety 'C22 H15 N2 O6 Zn, C7 H15 N2, C2 H5 N O'
_chemical_formula_sum 'C31 H35 N5 O7 Zn'
_chemical_formula_weight 655.01
_space_group_crystal_system monoclinic
_space_group_IT_number 14
_space_group_name_Hall '-P 2yn'
_space_group_name_H-M_alt 'P 1 21/n 1'
_atom_sites_solution_hydrogens mixed
_audit_creation_date 2019-12-16
_audit_creation_method
;
Olex2 1.2
(compiled 2018.05.29 svn.r3508 for OlexSys, GUI svn.r5506)
;
_audit_update_record
;
2019-12-19 deposited with the CCDC.	2020-04-29 downloaded from the CCDC.
;
_cell_angle_alpha 90
_cell_angle_beta 102.665(3)
_cell_angle_gamma 90
_cell_formula_units_Z 4
_cell_length_a 14.3370(4)
_cell_length_b 8.5075(2)
_cell_length_c 25.4808(8)
_cell_measurement_reflns_used 10720
_cell_measurement_temperature 150.00(10)
_cell_measurement_theta_max 29.8670
_cell_measurement_theta_min 2.9780
_cell_volume 3032.32(15)
_computing_cell_refinement 'CrysAlisPro 1.171.39.46e (Rigaku OD, 2018)'
_computing_data_collection 'CrysAlisPro 1.171.39.46e (Rigaku OD, 2018)'
_computing_data_reduction 'CrysAlisPro 1.171.39.46e (Rigaku OD, 2018)'
_computing_molecular_graphics 'Olex2 (Dolomanov et al., 2009)'
_computing_publication_material 'Olex2 (Dolomanov et al., 2009)'
_computing_structure_refinement 'ShelXL (Sheldrick, 2015)'
_computing_structure_solution 'SHELXT 2018/2 (Sheldrick, 2018)'
_diffrn_ambient_environment N~2~
_diffrn_ambient_temperature 150.00(10)
_diffrn_detector 'CCD plate'
_diffrn_detector_area_resol_mean 10.4933
_diffrn_detector_type Atlas
_diffrn_measured_fraction_theta_full 0.999
_diffrn_measured_fraction_theta_max 1.000
_diffrn_measurement_details
;
List of Runs (angles in degrees, time in seconds):

  # Type    Start    End  Width  t~exp~   \w     \q     \k     \f   Frames
#--------------------------------------------------------------------------
  1  \w    -35.00  10.00   1.00   37.50    --  -14.21 -37.00 150.00   45
  2  \w    -50.00  -8.00   1.00   37.50    --   14.36 -57.00   0.00   42
  3  \w     12.00  43.00   1.00   37.50    --   14.36 -57.00   0.00   31
  4  \w     35.00  99.00   1.00   37.50    --   14.36 178.00  30.00   64
  5  \w    -15.00  93.00   1.00   37.50    --   14.36  77.00  60.00  108
  6  \w     37.00  63.00   1.00   37.50    --   14.36-178.00 -30.00   26
  7  \w     27.00  88.00   1.00   37.50    --   14.36  57.00 150.00   61
;
_diffrn_measurement_device 'four-circle diffractometer'
_diffrn_measurement_device_type 'SuperNova, Dual, Cu at home/near, Atlas'
_diffrn_measurement_method '\w scans'
_diffrn_orient_matrix_type 'CrysAlisPro convention (1999,Acta A55,543-557)'
_diffrn_orient_matrix_UB_11 -0.0098217000
_diffrn_orient_matrix_UB_12 -0.0701147000
_diffrn_orient_matrix_UB_13 -0.0152771000
_diffrn_orient_matrix_UB_21 0.0038073000
_diffrn_orient_matrix_UB_22 -0.0438861000
_diffrn_orient_matrix_UB_23 0.0240408000
_diffrn_orient_matrix_UB_31 -0.0496064000
_diffrn_orient_matrix_UB_32 0.0105302000
_diffrn_orient_matrix_UB_33 -0.0015278000
_diffrn_radiation_monochromator mirror
_diffrn_radiation_probe x-ray
_diffrn_radiation_type MoK\a
_diffrn_radiation_wavelength 0.71073
_diffrn_reflns_av_R_equivalents 0.0287
_diffrn_reflns_av_unetI/netI 0.0267
_diffrn_reflns_Laue_measured_fraction_full 0.999
_diffrn_reflns_Laue_measured_fraction_max 1.000
_diffrn_reflns_limit_h_max 18
_diffrn_reflns_limit_h_min -18
_diffrn_reflns_limit_k_max 11
_diffrn_reflns_limit_k_min -11
_diffrn_reflns_limit_l_max 23
_diffrn_reflns_limit_l_min -33
_diffrn_reflns_number 28251
_diffrn_reflns_point_group_measured_fraction_full 0.999
_diffrn_reflns_point_group_measured_fraction_max 1.000
_diffrn_reflns_theta_full 25.242
_diffrn_reflns_theta_max 27.499
_diffrn_reflns_theta_min 2.530
_diffrn_source 'micro-focus sealed X-ray tube'
_diffrn_source_type 'SuperNova (Mo) X-ray Source'
_exptl_absorpt_coefficient_mu 0.866
_exptl_absorpt_correction_T_max 1.00000
_exptl_absorpt_correction_T_min 0.70027
_exptl_absorpt_correction_type multi-scan
_exptl_absorpt_process_details
;
CrysAlisPro 1.171.39.46e (Rigaku Oxford Diffraction, 2018)
Empirical absorption correction using spherical harmonics,
 implemented in SCALE3 ABSPACK scaling algorithm.
;
_exptl_crystal_colour colourless
_exptl_crystal_density_diffrn 1.435
_exptl_crystal_density_meas ?
_exptl_crystal_density_method 'not measured'
_exptl_crystal_description block
_exptl_crystal_F_000 1368
_exptl_crystal_size_max 0.2
_exptl_crystal_size_mid 0.2
_exptl_crystal_size_min 0.15
_refine_diff_density_max 0.339
_refine_diff_density_min -0.348
_refine_diff_density_rms 0.051
_refine_ls_extinction_method none
_refine_ls_goodness_of_fit_ref 1.049
_refine_ls_hydrogen_treatment mixed
_refine_ls_matrix_type full
_refine_ls_number_parameters 416
_refine_ls_number_reflns 6946
_refine_ls_number_restraints 0
_refine_ls_restrained_S_all 1.049
_refine_ls_R_factor_all 0.0403
_refine_ls_R_factor_gt 0.0314
_refine_ls_shift/su_max 0.002
_refine_ls_shift/su_mean 0.000
_refine_ls_structure_factor_coef Fsqd
_refine_ls_weighting_details 'w=1/[\s^2^(Fo^2^)+(0.0381P)^2^+1.3651P] where P=(Fo^2^+2Fc^2^)/3'
_refine_ls_weighting_scheme calc
_refine_ls_wR_factor_gt 0.0778
_refine_ls_wR_factor_ref 0.0828
_reflns_Friedel_coverage 0.000
_reflns_number_gt 5925
_reflns_number_total 6946
_reflns_threshold_expression 'I > 2\s(I)'
_cod_data_source_file d0ra03192e3.cif
_cod_data_source_block 6
_cod_depositor_comments
;
The following automatic conversions were performed:

data item '_exptl_crystal_density_meas' value 'not measured' was
changed to '?' -- the value is perceived as not measured.

Automatic conversion script
Id: cif_fix_values 7556 2019-12-06 15:28:31Z antanas 

 Adding full bibliography for 7240517--7240533.cif.
;
_cod_database_code 7240523
_shelx_shelxl_version_number 2018/3
_shelx_space_group_comment
;
The symmetry employed for this shelxl refinement is uniquely defined
by the following loop, which should always be used as a source of
symmetry information in preference to the above space-group names.
They are only intended as comments.
;
_shelx_estimated_absorpt_t_max 0.881
_shelx_estimated_absorpt_t_min 0.846

loop_
_space_group_symop_operation_xyz
'x, y, z'
'-x+1/2, y+1/2, -z+1/2'
'-x, -y, -z'
'x-1/2, -y-1/2, z-1/2'

loop_
_atom_site_label
_atom_site_type_symbol
_atom_site_fract_x
_atom_site_fract_y
_atom_site_fract_z
_atom_site_U_iso_or_equiv
_atom_site_adp_type
_atom_site_occupancy
_atom_site_site_symmetry_order
_atom_site_calc_flag
_atom_site_refinement_flags_posn
_atom_site_refinement_flags_adp
_atom_site_refinement_flags_occupancy
_atom_site_disorder_assembly
_atom_site_disorder_group
Zn1 Zn 0.67988(2) 0.53007(2) 0.40221(2) 0.02191(7) Uani 1 1 d . . . . .
O11 O 0.56109(8) 0.42579(15) 0.36160(5) 0.0287(3) Uani 1 1 d . . . . .
O12 O 0.50031(9) 0.27975(18) 0.28934(6) 0.0415(3) Uani 1 1 d . . . . .
O21 O 0.77854(8) 0.40853(14) 0.45632(5) 0.0271(3) Uani 1 1 d . . . . .
O22 O 0.82997(9) 0.35705(16) 0.54350(5) 0.0325(3) Uani 1 1 d . . . . .
O41 O 0.66788(9) 0.74445(14) 0.37156(5) 0.0306(3) Uani 1 1 d . . . . .
O42 O 0.79641(9) 0.84806(15) 0.42469(6) 0.0379(3) Uani 1 1 d . . . . .
N1 N 0.73267(9) 0.42565(15) 0.33706(5) 0.0203(3) Uani 1 1 d . . . . .
N2 N 0.63692(9) 0.58601(16) 0.47517(6) 0.0226(3) Uani 1 1 d . . . . .
N31 N 1.04933(10) 1.06128(17) 0.43097(7) 0.0302(3) Uani 1 1 d . . . . .
N32 N 0.90284(12) 1.1342(2) 0.44625(8) 0.0344(4) Uani 1 1 d . . . . .
C11 C 0.66260(11) 0.35277(18) 0.30334(7) 0.0212(3) Uani 1 1 d . . . . .
C12 C 0.67555(13) 0.2744(2) 0.25692(7) 0.0267(4) Uani 1 1 d . . . . .
H12 H 0.624490 0.224119 0.234352 0.032 Uiso 1 1 calc R . . . .
C13 C 0.76380(13) 0.2731(2) 0.24551(7) 0.0276(4) Uani 1 1 d . . . . .
H13 H 0.773550 0.221834 0.214932 0.033 Uiso 1 1 calc R . . . .
C14 C 0.84095(12) 0.35020(19) 0.28031(7) 0.0235(3) Uani 1 1 d . . . . .
C15 C 0.93430(13) 0.3557(2) 0.27049(8) 0.0307(4) Uani 1 1 d . . . . .
H15 H 0.947090 0.306322 0.240282 0.037 Uiso 1 1 calc R . . . .
C16 C 1.00558(13) 0.4331(2) 0.30506(8) 0.0314(4) Uani 1 1 d . . . . .
H16 H 1.066625 0.436611 0.298184 0.038 Uiso 1 1 calc R . . . .
C17 C 0.98729(12) 0.5080(2) 0.35129(8) 0.0284(4) Uani 1 1 d . . . . .
H17 H 1.036661 0.559448 0.374766 0.034 Uiso 1 1 calc R . . . .
C18 C 0.89755(12) 0.50562(19) 0.36194(7) 0.0247(4) Uani 1 1 d . . . . .
H18 H 0.886099 0.555740 0.392351 0.030 Uiso 1 1 calc R . . . .
C19 C 0.82247(11) 0.42649(18) 0.32639(7) 0.0202(3) Uani 1 1 d . . . . .
C110 C 0.56563(12) 0.3523(2) 0.31875(7) 0.0261(4) Uani 1 1 d . . . . .
C21 C 0.69525(11) 0.52438(19) 0.51776(7) 0.0222(3) Uani 1 1 d . . . . .
C22 C 0.68589(13) 0.5491(2) 0.57074(8) 0.0292(4) Uani 1 1 d . . . . .
H22 H 0.728829 0.504007 0.599484 0.035 Uiso 1 1 calc R . . . .
C23 C 0.61225(14) 0.6410(2) 0.57933(8) 0.0343(4) Uani 1 1 d . . . . .
H23 H 0.604720 0.659273 0.614149 0.041 Uiso 1 1 calc R . . . .
C24 C 0.54786(12) 0.7077(2) 0.53505(8) 0.0296(4) Uani 1 1 d . . . . .
C25 C 0.46849(14) 0.8030(2) 0.54063(10) 0.0388(5) Uani 1 1 d . . . . .
H25 H 0.458132 0.824453 0.574687 0.047 Uiso 1 1 calc R . . . .
C26 C 0.40830(14) 0.8622(2) 0.49656(10) 0.0413(5) Uani 1 1 d . . . . .
H26 H 0.356686 0.923616 0.500648 0.050 Uiso 1 1 calc R . . . .
C27 C 0.42283(14) 0.8322(2) 0.44494(10) 0.0412(5) Uani 1 1 d . . . . .
H27 H 0.380697 0.874013 0.415196 0.049 Uiso 1 1 calc R . . . .
C28 C 0.49852(13) 0.7417(2) 0.43749(9) 0.0339(4) Uani 1 1 d . . . . .
H28 H 0.507596 0.722695 0.403017 0.041 Uiso 1 1 calc R . . . .
C29 C 0.56221(12) 0.67815(19) 0.48274(7) 0.0252(4) Uani 1 1 d . . . . .
C210 C 0.77487(11) 0.42129(19) 0.50582(7) 0.0235(3) Uani 1 1 d . . . . .
C31 C 1.01297(13) 0.9231(2) 0.39744(8) 0.0336(4) Uani 1 1 d . . . . .
H31A H 0.943853 0.918717 0.391624 0.040 Uiso 1 1 calc R . . . .
H31B H 1.038919 0.827610 0.415803 0.040 Uiso 1 1 calc R . . . .
C32 C 1.04206(16) 0.9348(2) 0.34365(9) 0.0410(5) Uani 1 1 d . . . . .
H32C H 1.020648 0.841694 0.322451 0.049 Uiso 1 1 calc R . . . .
H32D H 1.011319 1.025385 0.324055 0.049 Uiso 1 1 calc R . . . .
C33 C 1.14983(17) 0.9503(3) 0.35147(10) 0.0451(5) Uani 1 1 d . . . . .
H33A H 1.180527 0.855323 0.367851 0.054 Uiso 1 1 calc R . . . .
H33B H 1.166427 0.963866 0.316833 0.054 Uiso 1 1 calc R . . . .
C34 C 1.18515(15) 1.0906(3) 0.38721(9) 0.0416(5) Uani 1 1 d . . . . .
H34A H 1.254344 1.095804 0.393896 0.050 Uiso 1 1 calc R . . . .
H34B H 1.159541 1.186633 0.369120 0.050 Uiso 1 1 calc R . . . .
C35 C 1.15421(13) 1.0767(2) 0.44024(8) 0.0351(4) Uani 1 1 d . . . . .
H35A H 1.184323 0.985531 0.459747 0.042 Uiso 1 1 calc R . . . .
H35B H 1.174732 1.169163 0.461990 0.042 Uiso 1 1 calc R . . . .
C36 C 0.99476(12) 1.15927(19) 0.45065(7) 0.0265(4) Uani 1 1 d . . . . .
C37 C 1.03513(13) 1.3055(2) 0.47918(8) 0.0320(4) Uani 1 1 d . . . . .
H37A H 1.081597 1.278175 0.511091 0.048 Uiso 1 1 calc GR . . . .
H37B H 0.984659 1.365368 0.488848 0.048 Uiso 1 1 calc GR . . . .
H37C H 1.065119 1.367171 0.455950 0.048 Uiso 1 1 calc GR . . . .
C41 C 0.72137(12) 0.8589(2) 0.39023(7) 0.0254(4) Uani 1 1 d . . . . .
C42 C 0.69030(17) 1.0181(2) 0.36625(9) 0.0415(5) Uani 1 1 d . . . . .
H42A H 0.700228 1.095775 0.394272 0.062 Uiso 1 1 calc GR . . . .
H42B H 0.623740 1.014688 0.348932 0.062 Uiso 1 1 calc GR . . . .
H42C H 0.727208 1.045043 0.340339 0.062 Uiso 1 1 calc GR . . . .
O5 O 0.27545(11) 0.01243(19) 0.20620(7) 0.0501(4) Uani 1 1 d . . . . .
N5 N 0.29751(13) 0.2178(2) 0.26352(8) 0.0432(4) Uani 1 1 d . . . . .
C51 C 0.24330(14) 0.1261(3) 0.22675(8) 0.0370(4) Uani 1 1 d . . . . .
C52 C 0.13905(15) 0.1657(3) 0.21161(10) 0.0505(6) Uani 1 1 d . . . . .
H52A H 0.123512 0.204594 0.175368 0.076 Uiso 1 1 calc GR . . . .
H52B H 0.124823 0.244859 0.235562 0.076 Uiso 1 1 calc GR . . . .
H52C H 0.102006 0.073209 0.214205 0.076 Uiso 1 1 calc GR . . . .
H32A H 0.8762(16) 1.049(3) 0.4349(10) 0.041(6) Uiso 1 1 d . . . . .
H32B H 0.8710(17) 1.200(3) 0.4543(10) 0.045(7) Uiso 1 1 d . . . . .
H5A H 0.361(2) 0.208(3) 0.2712(11) 0.071(9) Uiso 1 1 d . . . . .
H5B H 0.2695(19) 0.319(3) 0.2740(11) 0.066(8) Uiso 1 1 d . . . . .

loop_
_atom_site_aniso_label
_atom_site_aniso_U_11
_atom_site_aniso_U_22
_atom_site_aniso_U_33
_atom_site_aniso_U_23
_atom_site_aniso_U_13
_atom_site_aniso_U_12
Zn1 0.02128(10) 0.02215(10) 0.02176(11) -0.00036(7) 0.00356(7) 0.00073(7)
O11 0.0212(6) 0.0372(7) 0.0283(7) -0.0040(5) 0.0069(5) -0.0042(5)
O12 0.0244(6) 0.0557(9) 0.0421(8) -0.0151(7) 0.0025(6) -0.0111(6)
O21 0.0257(6) 0.0317(6) 0.0243(6) 0.0004(5) 0.0060(5) 0.0076(5)
O22 0.0282(6) 0.0386(7) 0.0288(7) 0.0065(6) 0.0023(5) 0.0076(5)
O41 0.0347(7) 0.0246(6) 0.0313(7) 0.0026(5) 0.0045(5) -0.0028(5)
O42 0.0321(7) 0.0283(7) 0.0485(9) 0.0041(6) -0.0020(6) -0.0011(5)
N1 0.0208(6) 0.0192(6) 0.0203(7) 0.0007(5) 0.0031(5) -0.0008(5)
N2 0.0192(6) 0.0204(6) 0.0277(8) -0.0029(6) 0.0043(5) -0.0008(5)
N31 0.0233(7) 0.0267(7) 0.0393(9) -0.0074(6) 0.0041(6) 0.0003(6)
N32 0.0282(8) 0.0241(8) 0.0521(11) -0.0084(8) 0.0114(7) -0.0001(7)
C11 0.0216(8) 0.0196(7) 0.0215(8) 0.0014(6) 0.0025(6) -0.0006(6)
C12 0.0293(9) 0.0248(8) 0.0238(9) -0.0036(7) 0.0009(7) -0.0035(7)
C13 0.0342(9) 0.0259(8) 0.0233(9) -0.0049(7) 0.0075(7) -0.0021(7)
C14 0.0264(8) 0.0204(7) 0.0243(9) 0.0017(6) 0.0068(7) 0.0013(6)
C15 0.0315(9) 0.0309(9) 0.0330(10) -0.0003(8) 0.0145(8) 0.0031(7)
C16 0.0230(8) 0.0320(9) 0.0415(11) 0.0054(8) 0.0122(8) 0.0024(7)
C17 0.0215(8) 0.0278(8) 0.0338(10) 0.0057(7) 0.0016(7) -0.0028(7)
C18 0.0240(8) 0.0257(8) 0.0239(9) 0.0001(7) 0.0038(7) -0.0015(6)
C19 0.0206(7) 0.0187(7) 0.0210(8) 0.0037(6) 0.0036(6) 0.0008(6)
C110 0.0209(8) 0.0279(8) 0.0281(9) 0.0016(7) 0.0022(7) -0.0025(7)
C21 0.0207(8) 0.0204(7) 0.0260(9) -0.0008(6) 0.0065(6) -0.0043(6)
C22 0.0312(9) 0.0306(9) 0.0272(9) 0.0036(7) 0.0093(7) -0.0017(7)
C23 0.0401(10) 0.0355(10) 0.0331(10) -0.0019(8) 0.0207(8) -0.0049(8)
C24 0.0268(9) 0.0227(8) 0.0431(11) -0.0023(8) 0.0159(8) -0.0053(7)
C25 0.0362(10) 0.0281(9) 0.0602(14) -0.0039(9) 0.0280(10) -0.0013(8)
C26 0.0257(9) 0.0268(9) 0.0752(16) -0.0038(10) 0.0193(10) 0.0016(8)
C27 0.0282(10) 0.0319(10) 0.0594(14) -0.0037(9) 0.0004(9) 0.0047(8)
C28 0.0276(9) 0.0301(9) 0.0413(11) -0.0063(8) 0.0019(8) 0.0040(7)
C29 0.0205(8) 0.0198(7) 0.0356(10) -0.0051(7) 0.0069(7) -0.0041(6)
C210 0.0211(8) 0.0224(8) 0.0267(9) 0.0008(7) 0.0045(7) -0.0018(6)
C31 0.0299(9) 0.0249(8) 0.0453(12) -0.0100(8) 0.0070(8) 0.0002(7)
C32 0.0522(13) 0.0330(10) 0.0345(11) -0.0019(8) 0.0024(9) -0.0018(9)
C33 0.0542(13) 0.0430(12) 0.0437(13) -0.0013(10) 0.0228(10) -0.0027(10)
C34 0.0358(11) 0.0362(10) 0.0551(14) 0.0003(10) 0.0154(10) -0.0024(9)
C35 0.0220(9) 0.0367(10) 0.0445(12) -0.0067(9) 0.0027(8) 0.0004(7)
C36 0.0277(9) 0.0209(8) 0.0295(9) 0.0017(7) 0.0035(7) 0.0008(7)
C37 0.0304(9) 0.0245(8) 0.0388(11) -0.0052(8) 0.0024(8) -0.0004(7)
C41 0.0279(9) 0.0234(8) 0.0271(9) 0.0000(7) 0.0108(7) 0.0017(7)
C42 0.0510(13) 0.0258(9) 0.0437(12) 0.0028(8) 0.0018(10) 0.0062(9)
O5 0.0371(8) 0.0557(9) 0.0598(11) -0.0094(8) 0.0153(8) 0.0023(7)
N5 0.0282(9) 0.0517(11) 0.0493(12) -0.0020(9) 0.0073(8) -0.0060(8)
C51 0.0302(10) 0.0445(11) 0.0381(11) 0.0044(9) 0.0117(8) -0.0026(9)
C52 0.0333(11) 0.0616(14) 0.0536(14) -0.0075(12) 0.0030(10) 0.0021(10)

loop_
_atom_type_symbol
_atom_type_description
_atom_type_scat_dispersion_real
_atom_type_scat_dispersion_imag
_atom_type_scat_source
C C 0.0033 0.0016 'International Tables Vol C Tables 4.2.6.8 and 6.1.1.4'
H H 0.0000 0.0000 'International Tables Vol C Tables 4.2.6.8 and 6.1.1.4'
N N 0.0061 0.0033 'International Tables Vol C Tables 4.2.6.8 and 6.1.1.4'
O O 0.0106 0.0060 'International Tables Vol C Tables 4.2.6.8 and 6.1.1.4'
Zn Zn 0.2839 1.4301 'International Tables Vol C Tables 4.2.6.8 and 6.1.1.4'

loop_
_geom_angle_atom_site_label_1
_geom_angle_atom_site_label_2
_geom_angle_atom_site_label_3
_geom_angle
_geom_angle_site_symmetry_1
_geom_angle_site_symmetry_3
_geom_angle_publ_flag
O11 Zn1 O21 120.95(5) . . ?
O11 Zn1 N1 79.73(5) . . ?
O11 Zn1 N2 100.03(5) . . ?
O21 Zn1 N1 90.18(5) . . ?
O21 Zn1 N2 79.23(5) . . ?
O41 Zn1 O11 102.40(5) . . ?
O41 Zn1 O21 136.56(5) . . ?
O41 Zn1 N1 95.20(5) . . ?
O41 Zn1 N2 96.98(5) . . ?
N2 Zn1 N1 167.56(5) . . ?
C110 O11 Zn1 117.70(11) . . ?
C210 O21 Zn1 116.99(10) . . ?
C41 O41 Zn1 124.62(11) . . ?
C11 N1 Zn1 110.32(11) . . ?
C11 N1 C19 119.01(14) . . ?
C19 N1 Zn1 130.66(11) . . ?
C21 N2 Zn1 111.97(11) . . ?
C21 N2 C29 118.84(15) . . ?
C29 N2 Zn1 129.14(12) . . ?
C35 N31 C31 112.38(14) . . ?
C36 N31 C31 124.05(15) . . ?
C36 N31 C35 123.56(15) . . ?
C36 N32 H32A 122.6(16) . . ?
C36 N32 H32B 119.7(18) . . ?
H32A N32 H32B 118(2) . . ?
N1 C11 C12 123.16(16) . . ?
N1 C11 C110 116.03(15) . . ?
C12 C11 C110 120.77(14) . . ?
C11 C12 H12 120.5 . . ?
C13 C12 C11 119.01(16) . . ?
C13 C12 H12 120.5 . . ?
C12 C13 H13 120.1 . . ?
C12 C13 C14 119.86(16) . . ?
C14 C13 H13 120.1 . . ?
C15 C14 C13 122.91(16) . . ?
C15 C14 C19 119.16(15) . . ?
C19 C14 C13 117.92(15) . . ?
C14 C15 H15 119.8 . . ?
C16 C15 C14 120.39(17) . . ?
C16 C15 H15 119.8 . . ?
C15 C16 H16 119.8 . . ?
C15 C16 C17 120.42(17) . . ?
C17 C16 H16 119.8 . . ?
C16 C17 H17 119.6 . . ?
C18 C17 C16 120.77(17) . . ?
C18 C17 H17 119.6 . . ?
C17 C18 H18 120.2 . . ?
C17 C18 C19 119.65(17) . . ?
C19 C18 H18 120.2 . . ?
N1 C19 C14 121.04(14) . . ?
N1 C19 C18 119.35(15) . . ?
C18 C19 C14 119.60(15) . . ?
O11 C110 C11 116.16(14) . . ?
O12 C110 O11 126.47(17) . . ?
O12 C110 C11 117.37(16) . . ?
N2 C21 C22 123.59(16) . . ?
N2 C21 C210 115.52(15) . . ?
C22 C21 C210 120.89(15) . . ?
C21 C22 H22 120.7 . . ?
C23 C22 C21 118.67(17) . . ?
C23 C22 H22 120.7 . . ?
C22 C23 H23 120.2 . . ?
C22 C23 C24 119.61(18) . . ?
C24 C23 H23 120.2 . . ?
C23 C24 C25 122.97(19) . . ?
C23 C24 C29 118.49(16) . . ?
C29 C24 C25 118.54(18) . . ?
C24 C25 H25 119.8 . . ?
C26 C25 C24 120.3(2) . . ?
C26 C25 H25 119.8 . . ?
C25 C26 H26 119.6 . . ?
C25 C26 C27 120.81(18) . . ?
C27 C26 H26 119.6 . . ?
C26 C27 H27 119.5 . . ?
C28 C27 C26 121.0(2) . . ?
C28 C27 H27 119.5 . . ?
C27 C28 H28 120.3 . . ?
C27 C28 C29 119.3(2) . . ?
C29 C28 H28 120.3 . . ?
N2 C29 C24 120.80(16) . . ?
N2 C29 C28 119.22(17) . . ?
C28 C29 C24 119.96(16) . . ?
O21 C210 C21 116.17(14) . . ?
O22 C210 O21 125.05(16) . . ?
O22 C210 C21 118.78(16) . . ?
N31 C31 H31A 109.7 . . ?
N31 C31 H31B 109.7 . . ?
N31 C31 C32 109.68(16) . . ?
H31A C31 H31B 108.2 . . ?
C32 C31 H31A 109.7 . . ?
C32 C31 H31B 109.7 . . ?
C31 C32 H32C 109.4 . . ?
C31 C32 H32D 109.4 . . ?
H32C C32 H32D 108.0 . . ?
C33 C32 C31 111.06(17) . . ?
C33 C32 H32C 109.4 . . ?
C33 C32 H32D 109.4 . . ?
C32 C33 H33A 109.7 . . ?
C32 C33 H33B 109.7 . . ?
H33A C33 H33B 108.2 . . ?
C34 C33 C32 110.04(18) . . ?
C34 C33 H33A 109.7 . . ?
C34 C33 H33B 109.7 . . ?
C33 C34 H34A 109.6 . . ?
C33 C34 H34B 109.6 . . ?
H34A C34 H34B 108.1 . . ?
C35 C34 C33 110.42(17) . . ?
C35 C34 H34A 109.6 . . ?
C35 C34 H34B 109.6 . . ?
N31 C35 C34 110.55(16) . . ?
N31 C35 H35A 109.5 . . ?
N31 C35 H35B 109.5 . . ?
C34 C35 H35A 109.5 . . ?
C34 C35 H35B 109.5 . . ?
H35A C35 H35B 108.1 . . ?
N31 C36 C37 120.96(16) . . ?
N32 C36 N31 122.25(16) . . ?
N32 C36 C37 116.79(17) . . ?
C36 C37 H37A 109.5 . . ?
C36 C37 H37B 109.5 . . ?
C36 C37 H37C 109.5 . . ?
H37A C37 H37B 109.5 . . ?
H37A C37 H37C 109.5 . . ?
H37B C37 H37C 109.5 . . ?
O41 C41 C42 115.89(16) . . ?
O42 C41 O41 124.87(16) . . ?
O42 C41 C42 119.21(16) . . ?
C41 C42 H42A 109.5 . . ?
C41 C42 H42B 109.5 . . ?
C41 C42 H42C 109.5 . . ?
H42A C42 H42B 109.5 . . ?
H42A C42 H42C 109.5 . . ?
H42B C42 H42C 109.5 . . ?
C51 N5 H5A 120.6(19) . . ?
C51 N5 H5B 118.7(15) . . ?
H5A N5 H5B 118(2) . . ?
O5 C51 N5 122.8(2) . . ?
O5 C51 C52 120.7(2) . . ?
N5 C51 C52 116.4(2) . . ?
C51 C52 H52A 109.5 . . ?
C51 C52 H52B 109.5 . . ?
C51 C52 H52C 109.5 . . ?
H52A C52 H52B 109.5 . . ?
H52A C52 H52C 109.5 . . ?
H52B C52 H52C 109.5 . . ?

loop_
_geom_bond_atom_site_label_1
_geom_bond_atom_site_label_2
_geom_bond_distance
_geom_bond_site_symmetry_2
_geom_bond_publ_flag
Zn1 O11 1.9965(12) . ?
Zn1 O21 2.0288(12) . ?
Zn1 O41 1.9766(12) . ?
Zn1 N1 2.1608(14) . ?
Zn1 N2 2.1363(15) . ?
O11 C110 1.272(2) . ?
O12 C110 1.230(2) . ?
O21 C210 1.278(2) . ?
O22 C210 1.230(2) . ?
O41 C41 1.266(2) . ?
O42 C41 1.234(2) . ?
N1 C11 1.324(2) . ?
N1 C19 1.373(2) . ?
N2 C21 1.324(2) . ?
N2 C29 1.375(2) . ?
N31 C31 1.479(2) . ?
N31 C35 1.476(2) . ?
N31 C36 1.316(2) . ?
N32 C36 1.315(2) . ?
N32 H32A 0.84(2) . ?
N32 H32B 0.78(3) . ?
C11 C12 1.405(2) . ?
C11 C110 1.525(2) . ?
C12 H12 0.9300 . ?
C12 C13 1.359(2) . ?
C13 H13 0.9300 . ?
C13 C14 1.418(2) . ?
C14 C15 1.415(2) . ?
C14 C19 1.417(2) . ?
C15 H15 0.9300 . ?
C15 C16 1.363(3) . ?
C16 H16 0.9300 . ?
C16 C17 1.413(3) . ?
C17 H17 0.9300 . ?
C17 C18 1.372(2) . ?
C18 H18 0.9300 . ?
C18 C19 1.416(2) . ?
C21 C22 1.402(3) . ?
C21 C210 1.522(2) . ?
C22 H22 0.9300 . ?
C22 C23 1.369(3) . ?
C23 H23 0.9300 . ?
C23 C24 1.411(3) . ?
C24 C25 1.429(3) . ?
C24 C29 1.415(3) . ?
C25 H25 0.9300 . ?
C25 C26 1.355(3) . ?
C26 H26 0.9300 . ?
C26 C27 1.400(3) . ?
C27 H27 0.9300 . ?
C27 C28 1.377(3) . ?
C28 H28 0.9300 . ?
C28 C29 1.412(3) . ?
C31 H31A 0.9700 . ?
C31 H31B 0.9700 . ?
C31 C32 1.521(3) . ?
C32 H32C 0.9700 . ?
C32 H32D 0.9700 . ?
C32 C33 1.520(3) . ?
C33 H33A 0.9700 . ?
C33 H33B 0.9700 . ?
C33 C34 1.519(3) . ?
C34 H34A 0.9700 . ?
C34 H34B 0.9700 . ?
C34 C35 1.516(3) . ?
C35 H35A 0.9700 . ?
C35 H35B 0.9700 . ?
C36 C37 1.493(2) . ?
C37 H37A 0.9600 . ?
C37 H37B 0.9600 . ?
C37 H37C 0.9600 . ?
C41 C42 1.512(2) . ?
C42 H42A 0.9600 . ?
C42 H42B 0.9600 . ?
C42 H42C 0.9600 . ?
O5 C51 1.236(3) . ?
N5 C51 1.331(3) . ?
N5 H5A 0.89(3) . ?
N5 H5B 1.01(3) . ?
C51 C52 1.498(3) . ?
C52 H52A 0.9600 . ?
C52 H52B 0.9600 . ?
C52 H52C 0.9600 . ?

loop_
_geom_hbond_atom_site_label_D
_geom_hbond_atom_site_label_H
_geom_hbond_atom_site_label_A
_geom_hbond_distance_DH
_geom_hbond_distance_HA
_geom_hbond_distance_DA
_geom_hbond_angle_DHA
_geom_hbond_site_symmetry_A
_geom_hbond_publ_flag
N32 H32A O42 0.84(2) 2.04(2) 2.862(2) 165(2) . yes
N32 H32B O21 0.78(3) 2.22(3) 2.981(2) 166(2) 1_565 yes
N5 H5A O12 0.89(3) 2.04(3) 2.885(2) 157(3) . yes
N5 H5B O5 1.01(3) 1.88(3) 2.886(3) 177(2) 2 yes

loop_
_geom_torsion_atom_site_label_1
_geom_torsion_atom_site_label_2
_geom_torsion_atom_site_label_3
_geom_torsion_atom_site_label_4
_geom_torsion
_geom_torsion_site_symmetry_1
_geom_torsion_site_symmetry_2
_geom_torsion_site_symmetry_3
_geom_torsion_site_symmetry_4
_geom_torsion_publ_flag
Zn1 O11 C110 O12 178.82(15) . . . . ?
Zn1 O11 C110 C11 -0.02(19) . . . . ?
Zn1 O21 C210 O22 -179.08(13) . . . . ?
Zn1 O21 C210 C21 1.09(18) . . . . ?
Zn1 O41 C41 O42 11.4(3) . . . . ?
Zn1 O41 C41 C42 -170.60(13) . . . . ?
Zn1 N1 C11 C12 179.73(13) . . . . ?
Zn1 N1 C11 C110 -2.64(17) . . . . ?
Zn1 N1 C19 C14 -179.42(11) . . . . ?
Zn1 N1 C19 C18 0.3(2) . . . . ?
Zn1 N2 C21 C22 176.97(13) . . . . ?
Zn1 N2 C21 C210 -3.49(17) . . . . ?
Zn1 N2 C29 C24 -176.89(11) . . . . ?
Zn1 N2 C29 C28 4.0(2) . . . . ?
N1 C11 C12 C13 -0.3(3) . . . . ?
N1 C11 C110 O11 2.0(2) . . . . ?
N1 C11 C110 O12 -176.99(16) . . . . ?
N2 C21 C22 C23 0.5(3) . . . . ?
N2 C21 C210 O21 1.8(2) . . . . ?
N2 C21 C210 O22 -178.06(15) . . . . ?
N31 C31 C32 C33 56.5(2) . . . . ?
C11 N1 C19 C14 -0.4(2) . . . . ?
C11 N1 C19 C18 179.32(14) . . . . ?
C11 C12 C13 C14 0.0(3) . . . . ?
C12 C11 C110 O11 179.65(15) . . . . ?
C12 C11 C110 O12 0.7(2) . . . . ?
C12 C13 C14 C15 -178.99(17) . . . . ?
C12 C13 C14 C19 0.1(2) . . . . ?
C13 C14 C15 C16 179.27(17) . . . . ?
C13 C14 C19 N1 0.1(2) . . . . ?
C13 C14 C19 C18 -179.60(15) . . . . ?
C14 C15 C16 C17 0.4(3) . . . . ?
C15 C14 C19 N1 179.18(15) . . . . ?
C15 C14 C19 C18 -0.5(2) . . . . ?
C15 C16 C17 C18 -0.7(3) . . . . ?
C16 C17 C18 C19 0.4(3) . . . . ?
C17 C18 C19 N1 -179.48(15) . . . . ?
C17 C18 C19 C14 0.2(2) . . . . ?
C19 N1 C11 C12 0.5(2) . . . . ?
C19 N1 C11 C110 178.12(14) . . . . ?
C19 C14 C15 C16 0.2(3) . . . . ?
C110 C11 C12 C13 -177.85(16) . . . . ?
C21 N2 C29 C24 0.3(2) . . . . ?
C21 N2 C29 C28 -178.73(15) . . . . ?
C21 C22 C23 C24 0.2(3) . . . . ?
C22 C21 C210 O21 -178.66(15) . . . . ?
C22 C21 C210 O22 1.5(2) . . . . ?
C22 C23 C24 C25 179.10(17) . . . . ?
C22 C23 C24 C29 -0.5(3) . . . . ?
C23 C24 C25 C26 -179.13(18) . . . . ?
C23 C24 C29 N2 0.3(2) . . . . ?
C23 C24 C29 C28 179.32(16) . . . . ?
C24 C25 C26 C27 -0.4(3) . . . . ?
C25 C24 C29 N2 -179.37(15) . . . . ?
C25 C24 C29 C28 -0.3(2) . . . . ?
C25 C26 C27 C28 0.0(3) . . . . ?
C26 C27 C28 C29 0.1(3) . . . . ?
C27 C28 C29 N2 179.07(16) . . . . ?
C27 C28 C29 C24 0.0(3) . . . . ?
C29 N2 C21 C22 -0.7(2) . . . . ?
C29 N2 C21 C210 178.83(13) . . . . ?
C29 C24 C25 C26 0.5(3) . . . . ?
C210 C21 C22 C23 -179.07(16) . . . . ?
C31 N31 C35 C34 58.6(2) . . . . ?
C31 N31 C36 N32 6.5(3) . . . . ?
C31 N31 C36 C37 -173.39(17) . . . . ?
C31 C32 C33 C34 -56.0(2) . . . . ?
C32 C33 C34 C35 55.6(2) . . . . ?
C33 C34 C35 N31 -56.6(2) . . . . ?
C35 N31 C31 C32 -58.0(2) . . . . ?
C35 N31 C36 N32 -173.12(18) . . . . ?
C35 N31 C36 C37 7.0(3) . . . . ?
C36 N31 C31 C32 122.3(2) . . . . ?
C36 N31 C35 C34 -121.8(2) . . . . ?
